data_4078225
loop_
_publ_author_name
'Vaquero, M\'onica'
'Vargas, Sergio'
'Su\'arez, Andr\'es'
'Garc\?\'ia-Garrido, Sergio E.'
'\'Alvarez, Eleuterio'
'Mancera, Manuel'
'Pizzano, Antonio'

_publ_section_title
;
 Synthesis, Characterization, and Reactivity of Ruthenium Bis-Allyl
 Complexes with Chiral Phosphine-Phosphite Ligands
;
_journal_issue 9
_journal_name_full Organometallics
_journal_page_first 3551
_journal_paper_doi 10.1021/om300018s
_journal_volume 31
_journal_year 2012
_chemical_formula_moiety '4(C56 H57 Cl5 O4 P2 Ru), H2 O'
_chemical_formula_sum 'C224 H230 Cl20 O17 P8 Ru4'
_chemical_formula_weight 4555.12
_chemical_name_systematic
; 
 ? 
;
_space_group_IT_number 14
_symmetry_cell_setting monoclinic
_symmetry_space_group_name_Hall '-P 2yn'
_symmetry_space_group_name_H-M 'P 1 21/n 1'
_atom_sites_solution_hydrogens geom
_atom_sites_solution_primary direct
_atom_sites_solution_secondary difmap
_audit_creation_method SHELXL-97
_cell_angle_alpha 90.00
_cell_angle_beta 96.1430(10)
_cell_angle_gamma 90.00
_cell_formula_units_Z 1
_cell_length_a 12.9499(2)
_cell_length_b 32.0139(6)
_cell_length_c 13.2115(2)
_cell_measurement_reflns_used 9891
_cell_measurement_temperature 173(2)
_cell_measurement_theta_max 30.45
_cell_measurement_theta_min 2.42
_cell_volume 5445.73(16)
_computing_cell_refinement 'APEX2 Software Suite (Bruker, 2007)'
_computing_data_collection 'APEX2 Software Suite (Bruker, 2007)'
_computing_data_reduction 'APEX2 Software Suite (Bruker, 2007)'
_computing_molecular_graphics 'SHELXTL (Sheldrick, 2008)'
_computing_publication_material 'SHELXTL and publCIF (Westrip, 2010)'
_computing_structure_refinement 'SHELXL97 (Sheldrick, 2008)'
_computing_structure_solution 'SIR2002 (Burla et al., 2003)'
_diffrn_ambient_temperature 173(2)
_diffrn_detector_area_resol_mean 8.26
_diffrn_measured_fraction_theta_full 0.996
_diffrn_measured_fraction_theta_max 0.996
_diffrn_measurement_device_type
;
 Bruker-Nonius X8kappa APEX II CCD area detector
;
_diffrn_measurement_method 'phi and omega scans with narrow frames'
_diffrn_radiation_monochromator graphite
_diffrn_radiation_source 'fine-focus sealed tube'
_diffrn_radiation_type MoK\a
_diffrn_radiation_wavelength 0.71073
_diffrn_reflns_av_R_equivalents 0.0346
_diffrn_reflns_av_sigmaI/netI 0.0342
_diffrn_reflns_limit_h_max 18
_diffrn_reflns_limit_h_min -17
_diffrn_reflns_limit_k_max 40
_diffrn_reflns_limit_k_min -45
_diffrn_reflns_limit_l_max 18
_diffrn_reflns_limit_l_min -18
_diffrn_reflns_number 70488
_diffrn_reflns_theta_full 30.57
_diffrn_reflns_theta_max 30.57
_diffrn_reflns_theta_min 1.27
_diffrn_standards_decay_% 0
_exptl_absorpt_coefficient_mu 0.637
_exptl_absorpt_correction_T_max 0.9162
_exptl_absorpt_correction_T_min 0.8239
_exptl_absorpt_correction_type multi-scan
_exptl_absorpt_process_details
;
program SADABS, Bruker (2001).
;
_exptl_crystal_colour yellow
_exptl_crystal_density_diffrn 1.389
_exptl_crystal_density_method 'not measured'
_exptl_crystal_description block
_exptl_crystal_F_000 2346
_exptl_crystal_size_max 0.38
_exptl_crystal_size_mid 0.25
_exptl_crystal_size_min 0.14
_refine_diff_density_max 0.975
_refine_diff_density_min -0.811
_refine_diff_density_rms 0.089
_refine_ls_extinction_method none
_refine_ls_goodness_of_fit_ref 1.046
_refine_ls_hydrogen_treatment constr
_refine_ls_matrix_type full
_refine_ls_number_parameters 635
_refine_ls_number_reflns 16319
_refine_ls_number_restraints 0
_refine_ls_restrained_S_all 1.046
_refine_ls_R_factor_all 0.0556
_refine_ls_R_factor_gt 0.0421
_refine_ls_shift/su_max 0.001
_refine_ls_shift/su_mean 0.000
_refine_ls_structure_factor_coef Fsqd
_refine_ls_weighting_details 'calc w=1/[\s^2^(Fo^2^)+(0.0572P)^2^+1.0102P] where P=(Fo^2^+2Fc^2^)/3'
_refine_ls_weighting_scheme calc
_refine_ls_wR_factor_gt 0.1082
_refine_ls_wR_factor_ref 0.1168
_reflns_number_gt 13307
_reflns_number_total 16319
_reflns_threshold_expression >2sigma(I)
_cod_data_source_file om300018s_si_002.cif
_cod_data_source_block 3h
_cod_depositor_comments
;
The following automatic conversions were performed:

'_symmetry_cell_setting' value 'Monoclinic' changed to 'monoclinic'
according to /home/saulius/struct/CIF-dictionaries/cif_core.dic
dictionary named 'cif_core.dic' version 2.4.1 from 2010-06-29.

Automatic conversion script
Id: cif_fix_values 1715 2011-07-08 13:25:40Z adriana 
;
_cod_original_sg_symbol_H-M P2(1)/n
_cod_database_code 4078225

loop_
_symmetry_equiv_pos_as_xyz
'x, y, z'
'-x+1/2, y+1/2, -z+1/2'
'-x, -y, -z'
'x-1/2, -y-1/2, z-1/2'

loop_
_atom_site_label
_atom_site_type_symbol
_atom_site_fract_x
_atom_site_fract_y
_atom_site_fract_z
_atom_site_U_iso_or_equiv
_atom_site_adp_type
_atom_site_occupancy
_atom_site_symmetry_multiplicity
_atom_site_calc_flag
_atom_site_refinement_flags
Ru1 Ru 0.109565(13) 0.112791(5) 0.397862(12) 0.01721(5) Uani 1 1 d .
Cl1 Cl -0.06398(4) 0.078899(19) 0.36421(4) 0.02693(12) Uani 1 1 d .
Cl2 Cl -0.29549(6) 0.05839(3) 0.38262(6) 0.0528(2) Uani 1 1 d .
Cl3 Cl -0.41034(7) 0.10098(4) 0.55181(8) 0.0759(3) Uani 1 1 d .
Cl4 Cl -0.28763(7) 0.16211(3) 0.70449(6) 0.0542(2) Uani 1 1 d .
Cl5 Cl -0.05182(6) 0.17916(2) 0.69050(5) 0.03702(15) Uani 1 1 d .
P1 P 0.15954(4) 0.097740(17) 0.25130(4) 0.01617(10) Uani 1 1 d .
P2 P 0.07051(4) 0.179801(17) 0.34225(4) 0.01687(10) Uani 1 1 d .
O1 O 0.12802(13) 0.05171(5) 0.21183(12) 0.0230(3) Uani 1 1 d .
O2 O 0.28038(11) 0.10208(5) 0.23147(10) 0.0182(3) Uani 1 1 d .
O3 O 0.10154(12) 0.12130(5) 0.15221(11) 0.0206(3) Uani 1 1 d .
O4 O 0.03327(13) 0.13357(5) 0.52767(11) 0.0239(3) Uani 1 1 d .
C1 C 0.16871(17) 0.02428(7) 0.14485(15) 0.0193(4) Uani 1 1 d .
C2 C 0.13099(18) -0.01718(7) 0.14680(17) 0.0229(4) Uani 1 1 d .
C3 C 0.1776(2) -0.04667(7) 0.08960(18) 0.0271(5) Uani 1 1 d .
H3 H 0.1538 -0.0747 0.0905 0.032 Uiso 1 1 calc R
C4 C 0.2577(2) -0.03722(7) 0.03082(17) 0.0264(5) Uani 1 1 d .
C5 C 0.28601(19) 0.00415(7) 0.02559(16) 0.0243(4) Uani 1 1 d .
H5 H 0.3385 0.0114 -0.0163 0.029 Uiso 1 1 calc R
C6 C 0.24105(17) 0.03603(7) 0.07916(15) 0.0202(4) Uani 1 1 d .
C7 C 0.27705(17) 0.07891(7) 0.05805(15) 0.0189(4) Uani 1 1 d .
C8 C 0.30888(16) 0.10823(6) 0.13288(15) 0.0174(4) Uani 1 1 d .
C9 C 0.36960(16) 0.14287(7) 0.11309(15) 0.0178(4) Uani 1 1 d .
C10 C 0.38227(17) 0.15087(7) 0.01094(16) 0.0204(4) Uani 1 1 d .
H10 H 0.4215 0.1746 -0.0049 0.024 Uiso 1 1 calc R
C11 C 0.33961(17) 0.12535(7) -0.06869(16) 0.0212(4) Uani 1 1 d .
C12 C 0.29044(18) 0.08897(7) -0.04271(16) 0.0222(4) Uani 1 1 d .
H12 H 0.2650 0.0702 -0.0953 0.027 Uiso 1 1 calc R
C13 C 0.0408(2) -0.02944(8) 0.20806(19) 0.0283(5) Uani 1 1 d .
C14 C -0.0556(2) -0.00324(9) 0.1734(2) 0.0372(6) Uani 1 1 d .
H14A H -0.1120 -0.0107 0.2138 0.056 Uiso 1 1 calc R
H14B H -0.0773 -0.0087 0.1012 0.056 Uiso 1 1 calc R
H14C H -0.0390 0.0265 0.1828 0.056 Uiso 1 1 calc R
C15 C 0.0731(2) -0.02386(9) 0.3226(2) 0.0362(6) Uani 1 1 d .
H15A H 0.0865 0.0058 0.3375 0.054 Uiso 1 1 calc R
H15B H 0.1363 -0.0400 0.3424 0.054 Uiso 1 1 calc R
H15C H 0.0172 -0.0337 0.3610 0.054 Uiso 1 1 calc R
C16 C 0.0099(3) -0.07538(9) 0.1904(3) 0.0447(7) Uani 1 1 d .
H16A H -0.0462 -0.0824 0.2316 0.067 Uiso 1 1 calc R
H16B H 0.0701 -0.0933 0.2101 0.067 Uiso 1 1 calc R
H16C H -0.0138 -0.0797 0.1183 0.067 Uiso 1 1 calc R
C17 C 0.3112(2) -0.07197(8) -0.0243(2) 0.0338(6) Uani 1 1 d .
C18 C 0.4052(4) -0.05641(13) -0.0742(4) 0.0886(17) Uani 1 1 d .
H18A H 0.4418 -0.0803 -0.1001 0.133 Uiso 1 1 calc R
H18B H 0.4522 -0.0413 -0.0238 0.133 Uiso 1 1 calc R
H18C H 0.3819 -0.0377 -0.1307 0.133 Uiso 1 1 calc R
C19 C 0.3532(4) -0.10499(13) 0.0511(3) 0.0723(13) Uani 1 1 d .
H19A H 0.2955 -0.1181 0.0815 0.108 Uiso 1 1 calc R
H19B H 0.4008 -0.0920 0.1047 0.108 Uiso 1 1 calc R
H19C H 0.3905 -0.1262 0.0159 0.108 Uiso 1 1 calc R
C20 C 0.2365(3) -0.09113(15) -0.1058(3) 0.0779(15) Uani 1 1 d .
H20A H 0.2691 -0.1153 -0.1350 0.117 Uiso 1 1 calc R
H20B H 0.2176 -0.0705 -0.1593 0.117 Uiso 1 1 calc R
H20C H 0.1739 -0.1002 -0.0763 0.117 Uiso 1 1 calc R
C21 C 0.3423(2) 0.13716(8) -0.18096(16) 0.0263(5) Uani 1 1 d .
C22 C 0.2357(2) 0.15585(10) -0.2187(2) 0.0404(7) Uani 1 1 d .
H22A H 0.1812 0.1354 -0.2095 0.061 Uiso 1 1 calc R
H22B H 0.2339 0.1629 -0.2911 0.061 Uiso 1 1 calc R
H22C H 0.2241 0.1811 -0.1797 0.061 Uiso 1 1 calc R
C23 C 0.4259(3) 0.16978(10) -0.1962(2) 0.0424(7) Uani 1 1 d .
H23A H 0.4079 0.1963 -0.1655 0.064 Uiso 1 1 calc R
H23B H 0.4301 0.1738 -0.2691 0.064 Uiso 1 1 calc R
H23C H 0.4932 0.1601 -0.1636 0.064 Uiso 1 1 calc R
C24 C 0.3621(3) 0.09873(10) -0.24491(19) 0.0413(7) Uani 1 1 d .
H24A H 0.4258 0.0847 -0.2157 0.062 Uiso 1 1 calc R
H24B H 0.3700 0.1074 -0.3148 0.062 Uiso 1 1 calc R
H24C H 0.3034 0.0794 -0.2452 0.062 Uiso 1 1 calc R
C25 C 0.42458(16) 0.16983(7) 0.19877(16) 0.0194(4) Uani 1 1 d .
C26 C 0.34546(19) 0.19547(8) 0.25079(19) 0.0277(5) Uani 1 1 d .
H26A H 0.3818 0.2123 0.3054 0.042 Uiso 1 1 calc R
H26B H 0.2966 0.1766 0.2795 0.042 Uiso 1 1 calc R
H26C H 0.3073 0.2139 0.2007 0.042 Uiso 1 1 calc R
C27 C 0.49989(19) 0.20076(8) 0.15806(18) 0.0268(5) Uani 1 1 d .
H27A H 0.4609 0.2210 0.1134 0.040 Uiso 1 1 calc R
H27B H 0.5486 0.1856 0.1195 0.040 Uiso 1 1 calc R
H27C H 0.5385 0.2155 0.2152 0.040 Uiso 1 1 calc R
C28 C 0.48736(18) 0.14188(8) 0.27746(18) 0.0268(5) Uani 1 1 d .
H28A H 0.5222 0.1593 0.3318 0.040 Uiso 1 1 calc R
H28B H 0.5395 0.1263 0.2442 0.040 Uiso 1 1 calc R
H28C H 0.4405 0.1222 0.3065 0.040 Uiso 1 1 calc R
C29 C 0.07040(16) 0.19312(7) 0.20769(15) 0.0186(4) Uani 1 1 d .
C30 C 0.08717(16) 0.16349(7) 0.13397(15) 0.0188(4) Uani 1 1 d .
C31 C 0.08255(19) 0.17405(8) 0.03129(16) 0.0255(5) Uani 1 1 d .
H31 H 0.0953 0.1535 -0.0176 0.031 Uiso 1 1 calc R
C32 C 0.0594(2) 0.21465(9) 0.00084(18) 0.0313(5) Uani 1 1 d .
H32 H 0.0569 0.2220 -0.0691 0.038 Uiso 1 1 calc R
C33 C 0.0398(2) 0.24467(8) 0.07202(19) 0.0305(5) Uani 1 1 d .
H33 H 0.0231 0.2725 0.0511 0.037 Uiso 1 1 calc R
C34 C 0.04471(18) 0.23383(7) 0.17387(17) 0.0239(4) Uani 1 1 d .
H34 H 0.0303 0.2544 0.2222 0.029 Uiso 1 1 calc R
C35 C 0.14909(16) 0.21987(7) 0.41415(16) 0.0196(4) Uani 1 1 d .
C36 C 0.20167(18) 0.25202(7) 0.37042(17) 0.0240(4) Uani 1 1 d .
H36 H 0.1958 0.2548 0.2984 0.029 Uiso 1 1 calc R
C37 C 0.2628(2) 0.28020(8) 0.4307(2) 0.0309(5) Uani 1 1 d .
H37 H 0.2990 0.3017 0.3996 0.037 Uiso 1 1 calc R
C38 C 0.2708(2) 0.27703(8) 0.5356(2) 0.0314(5) Uani 1 1 d .
H38 H 0.3121 0.2964 0.5767 0.038 Uiso 1 1 calc R
C39 C 0.2183(2) 0.24542(8) 0.58086(19) 0.0291(5) Uani 1 1 d .
H39 H 0.2235 0.2432 0.6529 0.035 Uiso 1 1 calc R
C40 C 0.15803(18) 0.21698(7) 0.52047(17) 0.0240(4) Uani 1 1 d .
H40 H 0.1225 0.1954 0.5518 0.029 Uiso 1 1 calc R
C41 C -0.06297(16) 0.19514(7) 0.35878(15) 0.0188(4) Uani 1 1 d .
C42 C -0.08942(18) 0.22218(8) 0.43410(17) 0.0248(4) Uani 1 1 d .
H42 H -0.0363 0.2358 0.4771 0.030 Uiso 1 1 calc R
C43 C -0.19282(19) 0.22944(8) 0.44710(19) 0.0298(5) Uani 1 1 d .
H43 H -0.2102 0.2478 0.4991 0.036 Uiso 1 1 calc R
C44 C -0.27058(19) 0.20993(9) 0.3845(2) 0.0304(5) Uani 1 1 d .
H44 H -0.3413 0.2147 0.3937 0.037 Uiso 1 1 calc R
C45 C -0.24506(18) 0.18328(8) 0.30799(19) 0.0291(5) Uani 1 1 d .
H45 H -0.2984 0.1700 0.2646 0.035 Uiso 1 1 calc R
C46 C -0.14208(18) 0.17611(7) 0.29505(17) 0.0241(4) Uani 1 1 d .
H46 H -0.1250 0.1580 0.2423 0.029 Uiso 1 1 calc R
C47 C -0.06456(18) 0.12608(7) 0.53223(16) 0.0233(4) Uani 1 1 d .
C48 C -0.12509(19) 0.10005(8) 0.46359(17) 0.0255(5) Uani 1 1 d .
C49 C -0.2294(2) 0.09163(9) 0.46916(19) 0.0329(5) Uani 1 1 d .
C50 C -0.2801(2) 0.11048(10) 0.5449(2) 0.0394(7) Uani 1 1 d .
C51 C -0.2241(2) 0.13753(9) 0.61294(19) 0.0340(6) Uani 1 1 d .
C52 C -0.1200(2) 0.14494(8) 0.60745(17) 0.0273(5) Uani 1 1 d .
C53 C 0.25807(19) 0.12393(8) 0.47986(17) 0.0267(5) Uani 1 1 d .
C54 C 0.24819(19) 0.07897(8) 0.47665(17) 0.0262(5) Uani 1 1 d .
C55 C 0.1611(2) 0.06111(8) 0.51352(18) 0.0290(5) Uani 1 1 d .
C56 C 0.3239(2) 0.05140(9) 0.4287(2) 0.0344(6) Uani 1 1 d .
H56A H 0.3735 0.0394 0.4820 0.052 Uiso 1 1 calc R
H56B H 0.3613 0.0680 0.3821 0.052 Uiso 1 1 calc R
H56C H 0.2859 0.0289 0.3908 0.052 Uiso 1 1 calc R
O5 O 0.6525(6) 0.0410(2) 0.7120(5) 0.0343(16) Uani 0.25 1 d P
H1O H 0.5995 0.0435 0.6685 0.041 Uiso 0.25 1 d PR
H2O H 0.6961 0.0607 0.7085 0.041 Uiso 0.25 1 d PR

loop_
_atom_site_aniso_label
_atom_site_aniso_U_11
_atom_site_aniso_U_22
_atom_site_aniso_U_33
_atom_site_aniso_U_23
_atom_site_aniso_U_13
_atom_site_aniso_U_12
Ru1 0.01928(9) 0.01781(8) 0.01513(8) 0.00036(6) 0.00453(5) -0.00112(6)
Cl1 0.0249(3) 0.0316(3) 0.0254(2) -0.0065(2) 0.00761(19) -0.0051(2)
Cl2 0.0340(4) 0.0804(6) 0.0451(4) -0.0159(4) 0.0091(3) -0.0231(4)
Cl3 0.0317(4) 0.1321(10) 0.0682(6) -0.0239(6) 0.0257(4) -0.0162(5)
Cl4 0.0520(5) 0.0667(5) 0.0496(4) -0.0095(4) 0.0315(4) 0.0087(4)
Cl5 0.0524(4) 0.0300(3) 0.0315(3) -0.0077(2) 0.0174(3) -0.0039(3)
P1 0.0179(2) 0.0148(2) 0.0163(2) -0.00084(18) 0.00407(17) -0.00106(19)
P2 0.0174(2) 0.0176(2) 0.0160(2) -0.00175(18) 0.00336(17) -0.00039(19)
O1 0.0258(8) 0.0179(7) 0.0268(8) -0.0047(6) 0.0100(6) -0.0053(6)
O2 0.0178(7) 0.0223(7) 0.0148(6) 0.0006(5) 0.0038(5) -0.0019(6)
O3 0.0252(8) 0.0197(7) 0.0167(7) -0.0011(5) 0.0009(5) 0.0023(6)
O4 0.0260(8) 0.0278(8) 0.0191(7) -0.0028(6) 0.0084(6) -0.0041(7)
C1 0.0238(10) 0.0154(9) 0.0188(9) -0.0010(7) 0.0022(7) -0.0007(8)
C2 0.0288(11) 0.0164(10) 0.0231(10) 0.0012(8) 0.0015(8) -0.0029(8)
C3 0.0375(13) 0.0148(10) 0.0284(11) -0.0014(8) 0.0011(9) -0.0012(9)
C4 0.0360(13) 0.0200(10) 0.0229(10) -0.0043(8) 0.0014(9) 0.0046(9)
C5 0.0322(12) 0.0211(10) 0.0201(10) -0.0029(8) 0.0046(8) 0.0009(9)
C6 0.0254(11) 0.0172(9) 0.0181(9) 0.0002(7) 0.0030(7) -0.0006(8)
C7 0.0214(10) 0.0172(9) 0.0186(9) -0.0019(7) 0.0049(7) -0.0006(8)
C8 0.0177(9) 0.0192(9) 0.0157(8) 0.0006(7) 0.0035(7) 0.0005(7)
C9 0.0164(9) 0.0192(10) 0.0183(9) -0.0011(7) 0.0035(7) 0.0009(7)
C10 0.0211(10) 0.0209(10) 0.0200(9) -0.0003(8) 0.0062(7) -0.0024(8)
C11 0.0243(11) 0.0228(10) 0.0170(9) -0.0002(8) 0.0047(7) 0.0007(8)
C12 0.0283(11) 0.0211(10) 0.0173(9) -0.0031(8) 0.0035(8) -0.0015(9)
C13 0.0310(12) 0.0222(11) 0.0324(12) 0.0015(9) 0.0067(9) -0.0075(9)
C14 0.0281(13) 0.0338(14) 0.0495(16) -0.0021(12) 0.0030(11) -0.0071(11)
C15 0.0471(16) 0.0315(13) 0.0318(12) 0.0087(10) 0.0124(11) -0.0056(12)
C16 0.0520(18) 0.0242(13) 0.0602(19) -0.0023(13) 0.0165(15) -0.0167(13)
C17 0.0443(15) 0.0235(12) 0.0345(13) -0.0088(10) 0.0078(11) 0.0037(11)
C18 0.090(3) 0.050(2) 0.140(4) -0.038(3) 0.075(3) -0.007(2)
C19 0.095(3) 0.060(2) 0.062(2) -0.0019(19) 0.010(2) 0.045(2)
C20 0.067(3) 0.091(3) 0.072(3) -0.059(3) -0.012(2) 0.025(2)
C21 0.0358(13) 0.0272(11) 0.0168(9) 0.0012(8) 0.0065(8) -0.0030(10)
C22 0.0433(16) 0.0509(18) 0.0266(12) 0.0120(12) 0.0021(11) 0.0074(13)
C23 0.0555(18) 0.0479(17) 0.0255(12) 0.0044(11) 0.0126(12) -0.0204(15)
C24 0.068(2) 0.0380(15) 0.0191(11) -0.0029(10) 0.0100(12) 0.0016(14)
C25 0.0177(9) 0.0197(10) 0.0212(9) -0.0023(7) 0.0041(7) -0.0030(8)
C26 0.0237(11) 0.0293(12) 0.0309(11) -0.0105(9) 0.0062(9) -0.0009(9)
C27 0.0251(11) 0.0280(12) 0.0275(11) 0.0009(9) 0.0030(8) -0.0086(9)
C28 0.0211(11) 0.0315(12) 0.0272(11) 0.0026(9) -0.0001(8) -0.0044(9)
C29 0.0169(9) 0.0206(10) 0.0185(9) 0.0012(7) 0.0028(7) -0.0004(8)
C30 0.0166(9) 0.0215(10) 0.0185(9) 0.0018(7) 0.0022(7) -0.0001(8)
C31 0.0303(12) 0.0290(12) 0.0174(9) 0.0004(8) 0.0043(8) 0.0003(9)
C32 0.0385(14) 0.0348(13) 0.0209(10) 0.0082(9) 0.0048(9) -0.0008(11)
C33 0.0351(13) 0.0263(12) 0.0300(12) 0.0098(9) 0.0025(9) -0.0004(10)
C34 0.0246(11) 0.0213(10) 0.0262(10) 0.0024(8) 0.0040(8) 0.0014(9)
C35 0.0169(9) 0.0185(10) 0.0234(10) -0.0040(8) 0.0019(7) 0.0003(8)
C36 0.0233(11) 0.0230(11) 0.0261(10) -0.0034(8) 0.0048(8) -0.0010(9)
C37 0.0296(13) 0.0238(12) 0.0397(13) -0.0064(10) 0.0056(10) -0.0065(10)
C38 0.0278(12) 0.0272(12) 0.0376(13) -0.0110(10) -0.0040(10) -0.0028(10)
C39 0.0318(13) 0.0284(12) 0.0261(11) -0.0077(9) -0.0020(9) 0.0028(10)
C40 0.0248(11) 0.0238(11) 0.0235(10) -0.0027(8) 0.0025(8) -0.0003(9)
C41 0.0184(10) 0.0192(10) 0.0192(9) 0.0006(7) 0.0045(7) -0.0005(8)
C42 0.0230(11) 0.0257(11) 0.0259(10) -0.0063(9) 0.0038(8) -0.0008(9)
C43 0.0272(12) 0.0334(13) 0.0302(12) -0.0109(10) 0.0094(9) 0.0034(10)
C44 0.0192(11) 0.0364(14) 0.0365(13) -0.0050(11) 0.0063(9) 0.0037(10)
C45 0.0194(11) 0.0325(13) 0.0344(12) -0.0068(10) -0.0013(9) -0.0006(9)
C46 0.0226(11) 0.0255(11) 0.0242(10) -0.0070(8) 0.0021(8) 0.0001(9)
C47 0.0289(12) 0.0218(10) 0.0208(10) 0.0031(8) 0.0095(8) 0.0001(9)
C48 0.0266(11) 0.0290(11) 0.0223(10) 0.0019(9) 0.0090(8) -0.0001(9)
C49 0.0280(13) 0.0443(15) 0.0275(11) 0.0020(11) 0.0069(9) -0.0055(11)
C50 0.0268(13) 0.0585(19) 0.0353(14) 0.0034(13) 0.0150(10) 0.0004(12)
C51 0.0361(14) 0.0405(15) 0.0285(12) 0.0035(11) 0.0179(10) 0.0048(12)
C52 0.0354(13) 0.0248(11) 0.0237(10) 0.0020(9) 0.0123(9) 0.0008(10)
C53 0.0265(12) 0.0298(12) 0.0229(10) 0.0021(9) -0.0024(8) -0.0003(9)
C54 0.0273(11) 0.0298(12) 0.0206(10) 0.0062(9) -0.0014(8) 0.0033(9)
C55 0.0346(13) 0.0304(12) 0.0223(10) 0.0097(9) 0.0039(9) 0.0007(10)
C56 0.0316(13) 0.0355(14) 0.0363(13) 0.0102(11) 0.0049(10) 0.0100(11)
O5 0.039(4) 0.030(4) 0.032(4) 0.011(3) -0.007(3) -0.003(3)

loop_
_atom_type_symbol
_atom_type_description
_atom_type_scat_dispersion_real
_atom_type_scat_dispersion_imag
_atom_type_scat_source
C C 0.0033 0.0016 'International Tables Vol C Tables 4.2.6.8 and 6.1.1.4'
H H 0.0000 0.0000 'International Tables Vol C Tables 4.2.6.8 and 6.1.1.4'
O O 0.0106 0.0060 'International Tables Vol C Tables 4.2.6.8 and 6.1.1.4'
P P 0.1023 0.0942 'International Tables Vol C Tables 4.2.6.8 and 6.1.1.4'
Cl Cl 0.1484 0.1585 'International Tables Vol C Tables 4.2.6.8 and 6.1.1.4'
Ru Ru -1.2594 0.8363 'International Tables Vol C Tables 4.2.6.8 and 6.1.1.4'

loop_
_geom_angle_atom_site_label_1
_geom_angle_atom_site_label_2
_geom_angle_atom_site_label_3
_geom_angle
C53 Ru1 P1 98.75(7)
C53 Ru1 O4 90.53(8)
P1 Ru1 O4 168.69(5)
C53 Ru1 C54 38.35(9)
P1 Ru1 C54 90.38(6)
O4 Ru1 C54 100.92(8)
C53 Ru1 C55 66.52(9)
P1 Ru1 C55 109.95(7)
O4 Ru1 C55 79.64(8)
C54 Ru1 C55 35.71(9)
C53 Ru1 P2 99.28(7)
P1 Ru1 P2 89.91(2)
O4 Ru1 P2 82.18(5)
C54 Ru1 P2 136.96(7)
C55 Ru1 P2 156.66(7)
C53 Ru1 Cl1 155.48(7)
P1 Ru1 Cl1 95.39(2)
O4 Ru1 Cl1 78.26(4)
C54 Ru1 Cl1 122.12(7)
C55 Ru1 Cl1 89.86(7)
P2 Ru1 Cl1 100.68(2)
C48 Cl1 Ru1 99.80(9)
O1 P1 O2 104.08(8)
O1 P1 O3 94.88(9)
O2 P1 O3 101.61(8)
O1 P1 Ru1 114.00(6)
O2 P1 Ru1 120.86(6)
O3 P1 Ru1 117.51(6)
C29 P2 C41 98.67(9)
C29 P2 C35 106.42(10)
C41 P2 C35 103.21(10)
C29 P2 Ru1 120.28(7)
C41 P2 Ru1 112.89(7)
C35 P2 Ru1 113.22(7)
C1 O1 P1 133.47(14)
C8 O2 P1 121.06(13)
C30 O3 P1 129.57(14)
C47 O4 Ru1 120.59(14)
O1 C1 C6 123.46(19)
O1 C1 C2 115.20(19)
C6 C1 C2 121.3(2)
C3 C2 C1 117.2(2)
C3 C2 C13 120.8(2)
C1 C2 C13 122.1(2)
C2 C3 C4 123.3(2)
C2 C3 H3 118.4
C4 C3 H3 118.4
C5 C4 C3 117.0(2)
C5 C4 C17 122.5(2)
C3 C4 C17 120.5(2)
C4 C5 C6 123.1(2)
C4 C5 H5 118.4
C6 C5 H5 118.4
C1 C6 C5 117.4(2)
C1 C6 C7 127.66(19)
C5 C6 C7 114.95(19)
C8 C7 C12 117.57(19)
C8 C7 C6 124.35(18)
C12 C7 C6 117.71(18)
C7 C8 C9 122.04(18)
C7 C8 O2 118.43(18)
C9 C8 O2 119.52(18)
C8 C9 C10 116.81(19)
C8 C9 C25 122.18(18)
C10 C9 C25 120.95(19)
C11 C10 C9 122.7(2)
C11 C10 H10 118.6
C9 C10 H10 118.6
C12 C11 C10 117.32(19)
C12 C11 C21 120.3(2)
C10 C11 C21 122.4(2)
C11 C12 C7 122.4(2)
C11 C12 H12 118.8
C7 C12 H12 118.8
C14 C13 C16 106.8(2)
C14 C13 C15 111.0(2)
C16 C13 C15 107.4(2)
C14 C13 C2 110.0(2)
C16 C13 C2 111.3(2)
C15 C13 C2 110.2(2)
C13 C14 H14A 109.5
C13 C14 H14B 109.5
H14A C14 H14B 109.5
C13 C14 H14C 109.5
H14A C14 H14C 109.5
H14B C14 H14C 109.5
C13 C15 H15A 109.5
C13 C15 H15B 109.5
H15A C15 H15B 109.5
C13 C15 H15C 109.5
H15A C15 H15C 109.5
H15B C15 H15C 109.5
C13 C16 H16A 109.5
C13 C16 H16B 109.5
H16A C16 H16B 109.5
C13 C16 H16C 109.5
H16A C16 H16C 109.5
H16B C16 H16C 109.5
C20 C17 C19 110.2(3)
C20 C17 C18 107.8(3)
C19 C17 C18 105.4(4)
C20 C17 C4 110.3(2)
C19 C17 C4 110.1(2)
C18 C17 C4 112.9(2)
C17 C18 H18A 109.5
C17 C18 H18B 109.5
H18A C18 H18B 109.5
C17 C18 H18C 109.5
H18A C18 H18C 109.5
H18B C18 H18C 109.5
C17 C19 H19A 109.5
C17 C19 H19B 109.5
H19A C19 H19B 109.5
C17 C19 H19C 109.5
H19A C19 H19C 109.5
H19B C19 H19C 109.5
C17 C20 H20A 109.5
C17 C20 H20B 109.5
H20A C20 H20B 109.5
C17 C20 H20C 109.5
H20A C20 H20C 109.5
H20B C20 H20C 109.5
C24 C21 C23 108.2(2)
C24 C21 C11 111.0(2)
C23 C21 C11 112.6(2)
C24 C21 C22 109.4(2)
C23 C21 C22 108.3(2)
C11 C21 C22 107.3(2)
C21 C22 H22A 109.5
C21 C22 H22B 109.5
H22A C22 H22B 109.5
C21 C22 H22C 109.5
H22A C22 H22C 109.5
H22B C22 H22C 109.5
C21 C23 H23A 109.5
C21 C23 H23B 109.5
H23A C23 H23B 109.5
C21 C23 H23C 109.5
H23A C23 H23C 109.5
H23B C23 H23C 109.5
C21 C24 H24A 109.5
C21 C24 H24B 109.5
H24A C24 H24B 109.5
C21 C24 H24C 109.5
H24A C24 H24C 109.5
H24B C24 H24C 109.5
C27 C25 C26 107.07(19)
C27 C25 C9 111.58(17)
C26 C25 C9 110.62(17)
C27 C25 C28 107.71(18)
C26 C25 C28 109.83(19)
C9 C25 C28 109.94(18)
C25 C26 H26A 109.5
C25 C26 H26B 109.5
H26A C26 H26B 109.5
C25 C26 H26C 109.5
H26A C26 H26C 109.5
H26B C26 H26C 109.5
C25 C27 H27A 109.5
C25 C27 H27B 109.5
H27A C27 H27B 109.5
C25 C27 H27C 109.5
H27A C27 H27C 109.5
H27B C27 H27C 109.5
C25 C28 H28A 109.5
C25 C28 H28B 109.5
H28A C28 H28B 109.5
C25 C28 H28C 109.5
H28A C28 H28C 109.5
H28B C28 H28C 109.5
C30 C29 C34 117.27(19)
C30 C29 P2 122.48(16)
C34 C29 P2 120.06(16)
O3 C30 C31 113.46(19)
O3 C30 C29 124.90(18)
C31 C30 C29 121.5(2)
C32 C31 C30 119.8(2)
C32 C31 H31 120.1
C30 C31 H31 120.1
C31 C32 C33 120.2(2)
C31 C32 H32 119.9
C33 C32 H32 119.9
C34 C33 C32 119.5(2)
C34 C33 H33 120.2
C32 C33 H33 120.2
C33 C34 C29 121.7(2)
C33 C34 H34 119.1
C29 C34 H34 119.1
C36 C35 C40 118.2(2)
C36 C35 P2 124.72(17)
C40 C35 P2 117.02(17)
C37 C36 C35 121.0(2)
C37 C36 H36 119.5
C35 C36 H36 119.5
C38 C37 C36 120.2(2)
C38 C37 H37 119.9
C36 C37 H37 119.9
C37 C38 C39 119.8(2)
C37 C38 H38 120.1
C39 C38 H38 120.1
C38 C39 C40 120.0(2)
C38 C39 H39 120.0
C40 C39 H39 120.0
C39 C40 C35 120.8(2)
C39 C40 H40 119.6
C35 C40 H40 119.6
C42 C41 C46 118.9(2)
C42 C41 P2 124.09(17)
C46 C41 P2 116.89(16)
C43 C42 C41 120.5(2)
C43 C42 H42 119.7
C41 C42 H42 119.7
C44 C43 C42 120.1(2)
C44 C43 H43 120.0
C42 C43 H43 120.0
C43 C44 C45 119.9(2)
C43 C44 H44 120.1
C45 C44 H44 120.1
C46 C45 C44 120.0(2)
C46 C45 H45 120.0
C44 C45 H45 120.0
C45 C46 C41 120.6(2)
C45 C46 H46 119.7
C41 C46 H46 119.7
O4 C47 C48 124.0(2)
O4 C47 C52 121.5(2)
C48 C47 C52 114.5(2)
C49 C48 C47 124.0(2)
C49 C48 Cl1 119.2(2)
C47 C48 Cl1 116.72(18)
C48 C49 C50 119.4(3)
C48 C49 Cl2 120.2(2)
C50 C49 Cl2 120.4(2)
C49 C50 C51 118.7(2)
C49 C50 Cl3 120.0(2)
C51 C50 Cl3 121.3(2)
C52 C51 C50 121.2(2)
C52 C51 Cl4 120.1(2)
C50 C51 Cl4 118.8(2)
C51 C52 C47 122.2(2)
C51 C52 Cl5 120.84(19)
C47 C52 Cl5 116.90(19)
C54 C53 Ru1 75.31(14)
C55 C54 C53 118.0(2)
C55 C54 C56 119.5(2)
C53 C54 C56 122.4(2)
C55 C54 Ru1 74.03(14)
C53 C54 Ru1 66.34(13)
C56 C54 Ru1 127.49(16)
C54 C55 Ru1 70.26(13)
C54 C56 H56A 109.5
C54 C56 H56B 109.5
H56A C56 H56B 109.5
C54 C56 H56C 109.5
H56A C56 H56C 109.5
H56B C56 H56C 109.5
H1O O5 H2O 112.6

loop_
_geom_bond_atom_site_label_1
_geom_bond_atom_site_label_2
_geom_bond_distance
Ru1 C53 2.134(2)
Ru1 P1 2.1607(5)
Ru1 O4 2.1731(15)
Ru1 C54 2.254(2)
Ru1 C55 2.302(2)
Ru1 P2 2.3061(6)
Ru1 Cl1 2.4924(6)
Cl1 C48 1.741(2)
Cl2 C49 1.721(3)
Cl3 C50 1.726(3)
Cl4 C51 1.724(3)
Cl5 C52 1.725(3)
P1 O1 1.6015(16)
P1 O2 1.6200(15)
P1 O3 1.6238(16)
P2 C29 1.828(2)
P2 C41 1.832(2)
P2 C35 1.837(2)
O1 C1 1.390(2)
O2 C8 1.405(2)
O3 C30 1.381(3)
O4 C47 1.297(3)
C1 C6 1.395(3)
C1 C2 1.416(3)
C2 C3 1.388(3)
C2 C13 1.542(3)
C3 C4 1.393(4)
C3 H3 0.9500
C4 C5 1.378(3)
C4 C17 1.535(3)
C5 C6 1.404(3)
C5 H5 0.9500
C6 C7 1.486(3)
C7 C8 1.393(3)
C7 C12 1.398(3)
C8 C9 1.400(3)
C9 C10 1.400(3)
C9 C25 1.537(3)
C10 C11 1.398(3)
C10 H10 0.9500
C11 C12 1.388(3)
C11 C21 1.535(3)
C12 H12 0.9500
C13 C14 1.532(4)
C13 C16 1.535(4)
C13 C15 1.537(4)
C14 H14A 0.9800
C14 H14B 0.9800
C14 H14C 0.9800
C15 H15A 0.9800
C15 H15B 0.9800
C15 H15C 0.9800
C16 H16A 0.9800
C16 H16B 0.9800
C16 H16C 0.9800
C17 C20 1.500(4)
C17 C19 1.513(5)
C17 C18 1.528(5)
C18 H18A 0.9800
C18 H18B 0.9800
C18 H18C 0.9800
C19 H19A 0.9800
C19 H19B 0.9800
C19 H19C 0.9800
C20 H20A 0.9800
C20 H20B 0.9800
C20 H20C 0.9800
C21 C24 1.530(4)
C21 C23 1.533(4)
C21 C22 1.537(4)
C22 H22A 0.9800
C22 H22B 0.9800
C22 H22C 0.9800
C23 H23A 0.9800
C23 H23B 0.9800
C23 H23C 0.9800
C24 H24A 0.9800
C24 H24B 0.9800
C24 H24C 0.9800
C25 C27 1.527(3)
C25 C26 1.532(3)
C25 C28 1.537(3)
C26 H26A 0.9800
C26 H26B 0.9800
C26 H26C 0.9800
C27 H27A 0.9800
C27 H27B 0.9800
C27 H27C 0.9800
C28 H28A 0.9800
C28 H28B 0.9800
C28 H28C 0.9800
C29 C30 1.393(3)
C29 C34 1.406(3)
C30 C31 1.393(3)
C31 C32 1.384(4)
C31 H31 0.9500
C32 C33 1.387(4)
C32 H32 0.9500
C33 C34 1.384(3)
C33 H33 0.9500
C34 H34 0.9500
C35 C36 1.393(3)
C35 C40 1.400(3)
C36 C37 1.392(3)
C36 H36 0.9500
C37 C38 1.383(4)
C37 H37 0.9500
C38 C39 1.389(4)
C38 H38 0.9500
C39 C40 1.394(3)
C39 H39 0.9500
C40 H40 0.9500
C41 C42 1.389(3)
C41 C46 1.395(3)
C42 C43 1.388(3)
C42 H42 0.9500
C43 C44 1.382(4)
C43 H43 0.9500
C44 C45 1.389(3)
C44 H44 0.9500
C45 C46 1.382(3)
C45 H45 0.9500
C46 H46 0.9500
C47 C48 1.407(3)
C47 C52 1.421(3)
C48 C49 1.387(3)
C49 C50 1.392(4)
C50 C51 1.394(4)
C51 C52 1.378(4)
C53 C54 1.445(3)
C54 C55 1.397(3)
C54 C56 1.508(4)
C56 H56A 0.9800
C56 H56B 0.9800
C56 H56C 0.9800
O5 H1O 0.8498
O5 H2O 0.8517

loop_
_geom_hbond_atom_site_label_D
_geom_hbond_atom_site_label_H
_geom_hbond_atom_site_label_A
_geom_hbond_distance_DH
_geom_hbond_distance_HA
_geom_hbond_distance_DA
_geom_hbond_angle_DHA
_geom_hbond_site_symmetry_A
O5 H1O Cl3 0.85 2.39 2.908(7) 119.5 1_655

loop_
_geom_torsion_atom_site_label_1
_geom_torsion_atom_site_label_2
_geom_torsion_atom_site_label_3
_geom_torsion_atom_site_label_4
_geom_torsion
C53 Ru1 Cl1 C48 69.23(19)
P1 Ru1 Cl1 C48 -165.67(9)
O4 Ru1 Cl1 C48 4.86(10)
C54 Ru1 Cl1 C48 100.49(11)
C55 Ru1 Cl1 C48 84.31(11)
P2 Ru1 Cl1 C48 -74.74(9)
C53 Ru1 P1 O1 119.29(10)
O4 Ru1 P1 O1 -95.9(2)
C54 Ru1 P1 O1 81.71(10)
C55 Ru1 P1 O1 51.19(10)
P2 Ru1 P1 O1 -141.33(7)
Cl1 Ru1 P1 O1 -40.62(7)
C53 Ru1 P1 O2 -5.89(10)
O4 Ru1 P1 O2 139.0(2)
C54 Ru1 P1 O2 -43.47(10)
C55 Ru1 P1 O2 -73.99(10)
P2 Ru1 P1 O2 93.49(7)
Cl1 Ru1 P1 O2 -165.80(7)
C53 Ru1 P1 O3 -131.03(10)
O4 Ru1 P1 O3 13.8(3)
C54 Ru1 P1 O3 -168.61(9)
C55 Ru1 P1 O3 160.87(10)
P2 Ru1 P1 O3 -31.65(7)
Cl1 Ru1 P1 O3 69.07(7)
C53 Ru1 P2 C29 109.20(10)
P1 Ru1 P2 C29 10.35(8)
O4 Ru1 P2 C29 -161.54(9)
C54 Ru1 P2 C29 100.81(12)
C55 Ru1 P2 C29 159.38(18)
Cl1 Ru1 P2 C29 -85.12(8)
C53 Ru1 P2 C41 -134.95(10)
P1 Ru1 P2 C41 126.20(7)
O4 Ru1 P2 C41 -45.69(9)
C54 Ru1 P2 C41 -143.35(11)
C55 Ru1 P2 C41 -84.77(18)
Cl1 Ru1 P2 C41 30.73(8)
C53 Ru1 P2 C35 -18.14(10)
P1 Ru1 P2 C35 -116.99(8)
O4 Ru1 P2 C35 71.12(9)
C54 Ru1 P2 C35 -26.54(12)
C55 Ru1 P2 C35 32.04(19)
Cl1 Ru1 P2 C35 147.54(8)
O2 P1 O1 C1 -21.6(2)
O3 P1 O1 C1 81.7(2)
Ru1 P1 O1 C1 -155.24(18)
O1 P1 O2 C8 74.99(16)
O3 P1 O2 C8 -23.12(17)
Ru1 P1 O2 C8 -155.35(13)
O1 P1 O3 C30 174.12(18)
O2 P1 O3 C30 -80.41(18)
Ru1 P1 O3 C30 53.81(19)
C53 Ru1 O4 C47 -165.73(18)
P1 Ru1 O4 C47 49.0(3)
C54 Ru1 O4 C47 -128.57(17)
C55 Ru1 O4 C47 -99.74(18)
P2 Ru1 O4 C47 94.97(17)
Cl1 Ru1 O4 C47 -7.71(16)
P1 O1 C1 C6 -13.2(3)
P1 O1 C1 C2 167.23(17)
O1 C1 C2 C3 -173.1(2)
C6 C1 C2 C3 7.3(3)
O1 C1 C2 C13 7.9(3)
C6 C1 C2 C13 -171.7(2)
C1 C2 C3 C4 -0.6(3)
C13 C2 C3 C4 178.4(2)
C2 C3 C4 C5 -4.1(4)
C2 C3 C4 C17 175.4(2)
C3 C4 C5 C6 2.5(4)
C17 C4 C5 C6 -177.0(2)
O1 C1 C6 C5 171.6(2)
C2 C1 C6 C5 -8.8(3)
O1 C1 C6 C7 -8.5(3)
C2 C1 C6 C7 171.0(2)
C4 C5 C6 C1 3.8(3)
C4 C5 C6 C7 -176.1(2)
C1 C6 C7 C8 48.0(3)
C5 C6 C7 C8 -132.2(2)
C1 C6 C7 C12 -139.2(2)
C5 C6 C7 C12 40.7(3)
C12 C7 C8 C9 -11.9(3)
C6 C7 C8 C9 160.9(2)
C12 C7 C8 O2 169.32(19)
C6 C7 C8 O2 -17.8(3)
P1 O2 C8 C7 -57.4(2)
P1 O2 C8 C9 123.88(18)
C7 C8 C9 C10 10.7(3)
O2 C8 C9 C10 -170.57(18)
C7 C8 C9 C25 -166.4(2)
O2 C8 C9 C25 12.3(3)
C8 C9 C10 C11 -1.7(3)
C25 C9 C10 C11 175.4(2)
C9 C10 C11 C12 -5.4(3)
C9 C10 C11 C21 172.3(2)
C10 C11 C12 C7 4.1(3)
C21 C11 C12 C7 -173.6(2)
C8 C7 C12 C11 4.2(3)
C6 C7 C12 C11 -169.1(2)
C3 C2 C13 C14 -121.6(2)
C1 C2 C13 C14 57.4(3)
C3 C2 C13 C16 -3.4(3)
C1 C2 C13 C16 175.6(2)
C3 C2 C13 C15 115.7(2)
C1 C2 C13 C15 -65.3(3)
C5 C4 C17 C20 -114.3(3)
C3 C4 C17 C20 66.2(4)
C5 C4 C17 C19 123.9(3)
C3 C4 C17 C19 -55.7(4)
C5 C4 C17 C18 6.4(4)
C3 C4 C17 C18 -173.1(3)
C12 C11 C21 C24 -40.8(3)
C10 C11 C21 C24 141.6(2)
C12 C11 C21 C23 -162.3(2)
C10 C11 C21 C23 20.1(3)
C12 C11 C21 C22 78.6(3)
C10 C11 C21 C22 -99.0(3)
C8 C9 C25 C27 170.3(2)
C10 C9 C25 C27 -6.7(3)
C8 C9 C25 C26 -70.6(3)
C10 C9 C25 C26 112.4(2)
C8 C9 C25 C28 50.9(3)
C10 C9 C25 C28 -126.1(2)
C41 P2 C29 C30 -119.02(18)
C35 P2 C29 C30 134.37(18)
Ru1 P2 C29 C30 4.0(2)
C41 P2 C29 C34 55.86(19)
C35 P2 C29 C34 -50.8(2)
Ru1 P2 C29 C34 178.85(15)
P1 O3 C30 C31 149.96(17)
P1 O3 C30 C29 -34.9(3)
C34 C29 C30 O3 -172.4(2)
P2 C29 C30 O3 2.6(3)
C34 C29 C30 C31 2.4(3)
P2 C29 C30 C31 177.36(17)
O3 C30 C31 C32 174.4(2)
C29 C30 C31 C32 -0.9(3)
C30 C31 C32 C33 -0.6(4)
C31 C32 C33 C34 0.7(4)
C32 C33 C34 C29 0.8(4)
C30 C29 C34 C33 -2.3(3)
P2 C29 C34 C33 -177.43(19)
C29 P2 C35 C36 -3.4(2)
C41 P2 C35 C36 -106.7(2)
Ru1 P2 C35 C36 130.90(18)
C29 P2 C35 C40 178.10(17)
C41 P2 C35 C40 74.76(19)
Ru1 P2 C35 C40 -47.61(19)
C40 C35 C36 C37 0.9(3)
P2 C35 C36 C37 -177.57(19)
C35 C36 C37 C38 -1.0(4)
C36 C37 C38 C39 0.5(4)
C37 C38 C39 C40 0.2(4)
C38 C39 C40 C35 -0.3(4)
C36 C35 C40 C39 -0.3(3)
P2 C35 C40 C39 178.32(18)
C29 P2 C41 C42 -127.0(2)
C35 P2 C41 C42 -17.7(2)
Ru1 P2 C41 C42 104.88(19)
C29 P2 C41 C46 57.21(19)
C35 P2 C41 C46 166.45(17)
Ru1 P2 C41 C46 -70.95(18)
C46 C41 C42 C43 1.4(3)
P2 C41 C42 C43 -174.40(19)
C41 C42 C43 C44 -0.4(4)
C42 C43 C44 C45 -0.5(4)
C43 C44 C45 C46 0.4(4)
C44 C45 C46 C41 0.6(4)
C42 C41 C46 C45 -1.4(3)
P2 C41 C46 C45 174.64(19)
Ru1 O4 C47 C48 8.7(3)
Ru1 O4 C47 C52 -169.74(17)
O4 C47 C48 C49 179.2(2)
C52 C47 C48 C49 -2.3(4)
O4 C47 C48 Cl1 -2.9(3)
C52 C47 C48 Cl1 175.64(17)
Ru1 Cl1 C48 C49 175.0(2)
Ru1 Cl1 C48 C47 -3.0(2)
C47 C48 C49 C50 1.7(4)
Cl1 C48 C49 C50 -176.2(2)
C47 C48 C49 Cl2 -178.6(2)
Cl1 C48 C49 Cl2 3.4(3)
C48 C49 C50 C51 0.2(4)
Cl2 C49 C50 C51 -179.4(2)
C48 C49 C50 Cl3 179.0(2)
Cl2 C49 C50 Cl3 -0.6(4)
C49 C50 C51 C52 -1.4(4)
Cl3 C50 C51 C52 179.8(2)
C49 C50 C51 Cl4 178.1(2)
Cl3 C50 C51 Cl4 -0.7(4)
C50 C51 C52 C47 0.8(4)
Cl4 C51 C52 C47 -178.78(19)
C50 C51 C52 Cl5 178.8(2)
Cl4 C51 C52 Cl5 -0.7(3)
O4 C47 C52 C51 179.6(2)
C48 C47 C52 C51 1.0(3)
O4 C47 C52 Cl5 1.4(3)
C48 C47 C52 Cl5 -177.09(17)
P1 Ru1 C53 C54 -79.41(13)
O4 Ru1 C53 C54 107.08(13)
C55 Ru1 C53 C54 28.62(13)
P2 Ru1 C53 C54 -170.76(12)
Cl1 Ru1 C53 C54 45.1(2)
Ru1 C53 C54 C55 -55.04(19)
Ru1 C53 C54 C56 120.6(2)
C53 Ru1 C54 C55 131.2(2)
P1 Ru1 C54 C55 -125.13(14)
O4 Ru1 C54 C55 54.39(15)
P2 Ru1 C54 C55 144.60(13)
Cl1 Ru1 C54 C55 -28.52(17)
P1 Ru1 C54 C53 103.70(13)
O4 Ru1 C54 C53 -76.78(14)
C55 Ru1 C54 C53 -131.2(2)
P2 Ru1 C54 C53 13.43(17)
Cl1 Ru1 C54 C53 -159.69(11)
C53 Ru1 C54 C56 -113.7(3)
P1 Ru1 C54 C56 -9.9(2)
O4 Ru1 C54 C56 169.6(2)
C55 Ru1 C54 C56 115.2(3)
P2 Ru1 C54 C56 -100.2(2)
Cl1 Ru1 C54 C56 86.7(2)
C53 C54 C55 Ru1 51.33(18)
C56 C54 C55 Ru1 -124.4(2)
C53 Ru1 C55 C54 -30.61(15)
P1 Ru1 C55 C54 60.47(15)
O4 Ru1 C55 C54 -125.76(15)
P2 Ru1 C55 C54 -86.3(2)
Cl1 Ru1 C55 C54 156.15(14)
